data_7111309
loop_
_publ_author_name
'Irwin, Michael D.'
'Abdou, Hanan E.'
'Mohamed, Ahmed A.'
'Fackler, Jr., John P.'

_publ_section_title
;
 Synthesis and X-ray structures of silver and gold guanidinate-like
 complexes. A Au(ii) complex with a 2.47 &#xFFFD;?Au?Au distance
;
_journal_issue 23
_journal_name_full 'Chemical Communications'
_journal_page_first 2882
_journal_paper_doi 10.1039/b309724m
_journal_year 2003
_chemical_formula_sum 'C14 H24 Au2 Cl2 N6'
_chemical_formula_weight 741.22
_chemical_name_systematic
;
?
;
_space_group_IT_number 15
_symmetry_cell_setting monoclinic
_symmetry_space_group_name_Hall '-C 2yc'
_symmetry_space_group_name_H-M 'C 1 2/c 1'
_atom_sites_solution_hydrogens geom
_atom_sites_solution_primary direct
_atom_sites_solution_secondary difmap
_audit_creation_method SHELXL-97
_cell_angle_alpha 90.00
_cell_angle_beta 111.27(3)
_cell_angle_gamma 90.00
_cell_formula_units_Z 4
_cell_length_a 22.220(4)
_cell_length_b 10.838(2)
_cell_length_c 8.0990(16)
_cell_measurement_temperature 110(2)
_cell_volume 1817.5(7)
_computing_cell_refinement 'Bruker SMART'
_computing_data_collection 'Bruker SMART'
_computing_data_reduction 'Bruker SHELXTL'
_computing_molecular_graphics 'Bruker SHELXTL'
_computing_publication_material 'Bruker SHELXTL'
_computing_structure_refinement 'SHELXL-97 (Sheldrick, 1997)'
_computing_structure_solution 'SHELXS-97 (Sheldrick, 1990)'
_diffrn_ambient_temperature 110(2)
_diffrn_measured_fraction_theta_full 0.939
_diffrn_measured_fraction_theta_max 0.939
_diffrn_radiation_monochromator graphite
_diffrn_radiation_source 'fine-focus sealed tube'
_diffrn_radiation_type MoK\a
_diffrn_radiation_wavelength 0.71073
_diffrn_reflns_av_R_equivalents 0.0269
_diffrn_reflns_av_sigmaI/netI 0.0297
_diffrn_reflns_limit_h_max 29
_diffrn_reflns_limit_h_min -28
_diffrn_reflns_limit_k_max 13
_diffrn_reflns_limit_k_min -14
_diffrn_reflns_limit_l_max 10
_diffrn_reflns_limit_l_min -10
_diffrn_reflns_number 7093
_diffrn_reflns_theta_full 28.31
_diffrn_reflns_theta_max 28.31
_diffrn_reflns_theta_min 1.97
_exptl_absorpt_coefficient_mu 16.428
_exptl_crystal_colour yellow
_exptl_crystal_density_diffrn 2.709
_exptl_crystal_density_method 'not measured'
_exptl_crystal_F_000 1368
_exptl_crystal_size_max 0.25
_exptl_crystal_size_mid 0.15
_exptl_crystal_size_min 0.1
_refine_diff_density_max 3.713
_refine_diff_density_min -2.859
_refine_diff_density_rms 0.306
_refine_ls_extinction_method none
_refine_ls_goodness_of_fit_ref 1.066
_refine_ls_hydrogen_treatment mixed
_refine_ls_matrix_type full
_refine_ls_number_parameters 104
_refine_ls_number_reflns 2130
_refine_ls_number_restraints 0
_refine_ls_restrained_S_all 1.066
_refine_ls_R_factor_all 0.0679
_refine_ls_R_factor_gt 0.0544
_refine_ls_shift/su_max 0.075
_refine_ls_shift/su_mean 0.001
_refine_ls_structure_factor_coef Fsqd
_refine_ls_weighting_details 'calc w=1/[\s^2^(Fo^2^)+(0.0693P)^2^+85.2809P] where P=(Fo^2^+2Fc^2^)/3'
_refine_ls_weighting_scheme calc
_refine_ls_wR_factor_gt 0.1401
_refine_ls_wR_factor_ref 0.1508
_reflns_number_gt 1683
_reflns_number_total 2130
_reflns_threshold_expression >2sigma(I)
_cod_data_source_file b309724msup1.cif
_cod_data_source_block Auhpp
_cod_original_cell_volume 1817.6(6)
_cod_original_sg_symbol_H-M C2/c
_cod_database_code 7111309

loop_
_symmetry_equiv_pos_as_xyz
'x, y, z'
'-x, y, -z+1/2'
'x+1/2, y+1/2, z'
'-x+1/2, y+1/2, -z+1/2'
'-x, -y, -z'
'x, -y, z-1/2'
'-x+1/2, -y+1/2, -z'
'x+1/2, -y+1/2, z-1/2'

loop_
_atom_site_label
_atom_site_type_symbol
_atom_site_fract_x
_atom_site_fract_y
_atom_site_fract_z
_atom_site_U_iso_or_equiv
_atom_site_adp_type
_atom_site_occupancy
_atom_site_symmetry_multiplicity
_atom_site_calc_flag
_atom_site_refinement_flags
C2 C 0.2217(9) 0.577(2) 0.231(7) 0.20(2) Uani 1 1 d .
H2A H 0.2644 0.5612 0.3174 0.242 Uiso 1 1 calc R
H2B H 0.2192 0.5416 0.1186 0.242 Uiso 1 1 calc R
Au1 Au 0.03897(2) 0.41337(4) 0.03901(8) 0.0425(2) Uani 1 1 d .
N2 N -0.0387(6) 0.302(2) -0.043(5) 0.21(2) Uani 1 1 d .
N1 N 0.1102(5) 0.5488(14) 0.112(2) 0.065(4) Uani 1 1 d .
Cl1 Cl 0.11701(17) 0.2490(3) 0.1181(10) 0.097(2) Uani 1 1 d .
N3 N 0.1451(4) 0.7413(10) 0.1451(16) 0.041(2) Uani 1 1 d .
C4 C 0.1355(7) 0.8743(13) 0.137(3) 0.058(4) Uani 1 1 d .
H4A H 0.1563 0.9096 0.0608 0.070 Uiso 1 1 calc R
H4B H 0.1561 0.9087 0.2542 0.070 Uiso 1 1 calc R
C7 C 0.0973(6) 0.6588(12) 0.0981(18) 0.041(3) Uani 1 1 d .
C3 C 0.2108(7) 0.707(2) 0.211(5) 0.133(13) Uani 1 1 d .
H3 H 0.2443 0.7637 0.2399 0.159 Uiso 1 1 calc R
C6 C -0.0358(10) 0.190(4) -0.038(15) 0.80(15) Uani 1 1 d .
H6A H -0.0081 0.1774 0.0843 0.955 Uiso 1 1 calc R
H6B H -0.0078 0.1761 -0.1046 0.955 Uiso 1 1 calc R
C5 C 0.0676(8) 0.9092(12) 0.069(3) 0.082(7) Uani 1 1 d .
H5 H 0.0510 0.9889 0.0520 0.098 Uiso 1 1 calc R
C1 C 0.1648(18) 0.513(4) 0.298(5) 0.170(15) Uiso 1 1 d .
H1A H 0.1700 0.4245 0.3180 0.204 Uiso 1 1 calc R
H1B H 0.1600 0.5540 0.3989 0.204 Uiso 1 1 calc R

loop_
_atom_site_aniso_label
_atom_site_aniso_U_11
_atom_site_aniso_U_22
_atom_site_aniso_U_33
_atom_site_aniso_U_23
_atom_site_aniso_U_13
_atom_site_aniso_U_12
C2 0.014(7) 0.068(15) 0.46(7) 0.01(2) 0.010(17) 0.003(8)
Au1 0.0204(3) 0.0193(3) 0.0788(4) 0.0009(2) 0.0072(2) 0.00234(14)
N2 0.013(6) 0.059(12) 0.48(6) -0.004(19) 0.012(15) 0.005(7)
N1 0.021(5) 0.073(9) 0.091(10) 0.012(8) 0.007(6) 0.037(6)
Cl1 0.0260(15) 0.0222(15) 0.215(6) 0.002(2) 0.008(2) 0.0072(13)
N3 0.022(4) 0.036(5) 0.059(6) -0.002(5) 0.006(4) -0.003(4)
C4 0.046(8) 0.029(6) 0.090(11) -0.003(7) 0.014(8) -0.015(6)
C7 0.028(6) 0.036(6) 0.054(7) 0.002(5) 0.008(5) -0.003(5)
C3 0.017(7) 0.073(14) 0.27(4) -0.010(18) 0.005(13) -0.013(7)
C6 0.005(10) 0.10(3) 2.0(4) 0.01(8) 0.02(5) -0.013(12)
C5 0.043(9) 0.016(6) 0.17(2) -0.003(8) 0.019(10) 0.000(5)

loop_
_atom_type_symbol
_atom_type_description
_atom_type_scat_dispersion_real
_atom_type_scat_dispersion_imag
_atom_type_scat_source
C C 0.0033 0.0016 'International Tables Vol C Tables 4.2.6.8 and 6.1.1.4'
H H 0.0000 0.0000 'International Tables Vol C Tables 4.2.6.8 and 6.1.1.4'
N N 0.0061 0.0033 'International Tables Vol C Tables 4.2.6.8 and 6.1.1.4'
Cl Cl 0.1484 0.1585 'International Tables Vol C Tables 4.2.6.8 and 6.1.1.4'
Au Au -2.0133 8.8022 'International Tables Vol C Tables 4.2.6.8 and 6.1.1.4'

loop_
_geom_angle_atom_site_label_1
_geom_angle_atom_site_label_2
_geom_angle_atom_site_label_3
_geom_angle
_geom_angle_site_symmetry_1
_geom_angle_site_symmetry_3
C3 C2 C1 109(3) . .
N2 Au1 N1 172.0(6) . .
N2 Au1 Cl1 95.4(5) . .
N1 Au1 Cl1 92.6(3) . .
N2 Au1 Au1 86.2(5) . 5_565
N1 Au1 Au1 85.8(3) . 5_565
Cl1 Au1 Au1 178.45(9) . 5_565
C6 N2 C7 112.1(18) . 5_565
C6 N2 Au1 123.9(14) . .
C7 N2 Au1 123.9(15) 5_565 .
C7 N1 C1 113(2) . .
C7 N1 Au1 122.2(8) . .
C1 N1 Au1 109.5(18) . .
C7 N3 C3 122.4(13) . .
C7 N3 C4 124.2(11) . .
C3 N3 C4 113.4(13) . .
N3 C4 C5 113.0(11) . .
N1 C7 N2 121.8(15) . 5_565
N1 C7 N3 119.5(12) . .
N2 C7 N3 118.7(15) 5_565 .
N3 C3 C2 114.5(15) . .
N2 C6 C5 146(2) . 5_565
C6 C5 C4 106.3(17) 5_565 .
N1 C1 C2 90(2) . .

loop_
_geom_bond_atom_site_label_1
_geom_bond_atom_site_label_2
_geom_bond_distance
_geom_bond_site_symmetry_2
C2 C3 1.42(3) .
C2 C1 1.70(5) .
Au1 N2 2.010(17) .
Au1 N1 2.081(16) .
Au1 Cl1 2.405(3) .
Au1 Au1 2.4759(9) 5_565
N2 C6 1.21(5) .
N2 C7 1.286(18) 5_565
N1 C7 1.222(19) .
N1 C1 1.60(4) .
N3 C7 1.334(15) .
N3 C3 1.412(19) .
N3 C4 1.455(17) .
C4 C5 1.46(2) .
C7 N2 1.286(18) 5_565
C6 C5 1.26(4) 5_565
C5 C6 1.26(4) 5_565
